data_4078335
loop_
_publ_author_name
'Dohmeier, Carsten'
'Baum, Elke'
'Ecker, Achim'
'K\"oppe, Ralf'
'Schn\"ockel, Hansgeorg'

_publ_section_title
;
 Pentabenzylcyclopentadienides of Lithium
;
_journal_issue 22
_journal_name_full Organometallics
_journal_page_first 4702
_journal_paper_doi 10.1021/om960375m
_journal_volume 15
_journal_year 1996
_chemical_formula_moiety '2(Li 1+), 2(C40 H35 1-), 2(C6 H6)'
_chemical_formula_structural 'Li (C40 H35)2 Li (C6 H6) (C6 H6)'
_chemical_formula_sum 'C98 H88 Li2'
_chemical_formula_weight 1279.57
_chemical_melting_point 351.15
_chemical_name_systematic
;
 ?
;
_space_group_IT_number 14
_symmetry_cell_setting monoclinic
_symmetry_space_group_name_Hall '-P 2ybc'
_symmetry_space_group_name_H-M 'P 1 21/c 1'
_atom_sites_solution_hydrogens geom
_atom_sites_solution_primary direct
_atom_sites_solution_secondary difmap
_audit_creation_method SHELXL
_cell_angle_alpha 90.00
_cell_angle_beta 101.32(5)
_cell_angle_gamma 90.00
_cell_formula_units_Z 4
_cell_length_a 14.018(9)
_cell_length_b 22.364(11)
_cell_length_c 24.087(14)
_cell_measurement_reflns_used 6899
_cell_measurement_temperature 210(2)
_cell_measurement_theta_max 20.02
_cell_measurement_theta_min 2.51
_cell_volume 7404(7)
_computing_cell_refinement 'DIF4 (STOE)'
_computing_data_collection 'DIF4 (STOE)'
_computing_data_reduction 'REDU4 (STOE)'
_computing_molecular_graphics 'SCHAKAL92 (Keller, 1992)'
_computing_publication_material 'SHELXL-93 (Sheldrick, 1993)'
_computing_structure_refinement 'SHELXL-93 (Sheldrick, 1993)'
_computing_structure_solution 'SHELXS-86 (Sheldrick, 1990)'
_diffrn_ambient_temperature 210(2)
_diffrn_measurement_device 'STOE STADI IV'
_diffrn_measurement_method Omega-scans
_diffrn_radiation_monochromator graphite
_diffrn_radiation_source 'fine-focus sealed tube'
_diffrn_radiation_type MoKa
_diffrn_radiation_wavelength 0.71069
_diffrn_reflns_av_R_equivalents 0.0000
_diffrn_reflns_av_sigmaI/netI 0.3417
_diffrn_reflns_limit_h_max 13
_diffrn_reflns_limit_h_min -13
_diffrn_reflns_limit_k_max 21
_diffrn_reflns_limit_k_min 0
_diffrn_reflns_limit_l_max 23
_diffrn_reflns_limit_l_min 0
_diffrn_reflns_number 6889
_diffrn_reflns_theta_max 20.02
_diffrn_reflns_theta_min 2.51
_diffrn_standards_decay_% 0
_diffrn_standards_interval_time 120
_diffrn_standards_number 3
_exptl_absorpt_coefficient_mu 0.064
_exptl_absorpt_correction_type none
_exptl_crystal_colour colourless
_exptl_crystal_density_diffrn 1.148
_exptl_crystal_description cuboid
_exptl_crystal_F_000 2728
_exptl_crystal_size_max '0.5 mm'
_exptl_crystal_size_mid '0.3 mm'
_exptl_crystal_size_min '0.3 mm'
_refine_diff_density_max .194
_refine_diff_density_min -.182
_refine_diff_density_rms .045
_refine_ls_extinction_method none
_refine_ls_goodness_of_fit_all 0.956
_refine_ls_goodness_of_fit_obs 1.500
_refine_ls_hydrogen_treatment riding
_refine_ls_matrix_type full
_refine_ls_number_parameters 901
_refine_ls_number_reflns 6886
_refine_ls_number_restraints 0
_refine_ls_restrained_S_all 0.988
_refine_ls_restrained_S_obs 1.500
_refine_ls_R_factor_all 0.3228
_refine_ls_R_factor_obs 0.0606
_refine_ls_shift/esd_max 0.003
_refine_ls_shift/esd_mean 0.001
_refine_ls_structure_factor_coef Fsqd
_refine_ls_weighting_details 'w=1/[s^2^(Fo^2^)+( 0.0442P)^2^+0.0000P] where P=(Fo^2^+2Fc^2^)/3'
_refine_ls_weighting_scheme calc
_refine_ls_wR_factor_all 0.1843
_refine_ls_wR_factor_obs 0.1119
_reflns_number_observed 1837
_reflns_number_total 6889
_reflns_observed_criterion >2sigma(I)
_cod_data_source_file om4702.cif
_cod_data_source_block carsten6
_cod_depositor_comments
;
The following automatic conversions were performed:

'_chemical_melting_point' value '78_C' was changed to '351.15' - it
was converted from degrees Celsius(C) to Kelvins(K).

Automatic conversion script
Id: cif_fix_values 1715 2011-07-08 13:25:40Z adriana 

The following automatic conversions were performed:

'_refine_ls_weighting_scheme' value 'calc w=1/[s^2^(Fo^2^)+(
0.0442P)^2^+0.0000P] where P=(Fo^2^+2Fc^2^)/3' was changed to 'calc'.
New tag '_refine_ls_weighting_details' was created. The value of the
new tag was set to 'w=1/[s^2^(Fo^2^)+( 0.0442P)^2^+0.0000P] where
P=(Fo^2^+2Fc^2^)/3'.

Automatic conversion script
Id: cif_fix_values 3143 2015-03-26 13:38:13Z robertas 
;
_cod_original_cell_volume 7404.3(74)
_cod_database_code 4078335

loop_
_symmetry_equiv_pos_as_xyz
'x, y, z'
'-x, y+1/2, -z+1/2'
'-x, -y, -z'
'x, -y-1/2, z-1/2'

loop_
_atom_site_aniso_label
_atom_site_aniso_U_11
_atom_site_aniso_U_22
_atom_site_aniso_U_33
_atom_site_aniso_U_23
_atom_site_aniso_U_13
_atom_site_aniso_U_12
Li1 0.041(9) 0.013(9) 0.030(9) 0.005(7) 0.022(8) -0.002(8)
Li2 0.027(10) 0.032(12) 0.069(13) 0.011(11) 0.025(10) 0.004(10)
C1 0.038(8) 0.018(8) 0.041(8) 0.011(7) 0.022(6) 0.007(6)
C11 0.045(9) 0.039(8) 0.047(8) -0.011(7) 0.009(6) 0.008(7)
C12 0.049(10) 0.011(7) 0.029(7) -0.003(6) 0.013(7) 0.017(7)
C13 0.082(12) 0.039(9) 0.030(8) -0.001(7) 0.016(7) -0.002(8)
C14 0.083(12) 0.048(10) 0.055(10) 0.009(7) 0.020(9) 0.039(9)
C15 0.069(13) 0.099(14) 0.058(11) -0.014(10) 0.030(9) 0.009(11)
C16 0.055(11) 0.060(11) 0.099(12) -0.009(10) 0.058(9) 0.017(9)
C17 0.054(10) 0.027(8) 0.064(9) 0.004(7) 0.024(8) -0.014(8)
C2 0.038(8) 0.049(9) 0.028(8) 0.018(8) 0.005(6) 0.001(7)
C21 0.025(7) 0.029(7) 0.055(9) -0.002(7) 0.001(7) -0.004(6)
C22 0.042(9) 0.035(9) 0.029(8) -0.013(7) 0.004(7) -0.007(7)
C23 0.072(11) 0.080(11) 0.029(9) 0.006(8) 0.024(9) 0.008(9)
C24 0.093(14) 0.078(12) 0.051(11) 0.003(9) 0.030(10) 0.009(11)
C25 0.093(13) 0.094(13) 0.031(10) 0.007(9) 0.038(9) 0.043(11)
C26 0.063(10) 0.126(14) 0.049(10) 0.031(10) 0.050(9) 0.011(10)
C27 0.070(10) 0.044(9) 0.032(8) 0.008(7) 0.013(8) -0.008(8)
C3 0.025(8) 0.020(8) 0.055(9) 0.002(8) 0.007(6) -0.008(6)
C31 0.056(9) 0.047(9) 0.035(8) -0.009(7) 0.019(7) -0.007(7)
C32 0.059(12) 0.023(8) 0.054(10) 0.003(8) 0.037(8) 0.014(8)
C33 0.072(12) 0.032(9) 0.088(13) -0.008(9) 0.018(10) -0.016(8)
C34 0.079(13) 0.060(11) 0.052(10) -0.005(9) -0.006(10) 0.011(10)
C35 0.080(15) 0.037(9) 0.090(13) 0.003(10) 0.054(11) -0.018(9)
C36 0.053(12) 0.066(11) 0.099(14) 0.003(10) 0.024(11) 0.002(9)
C37 0.028(9) 0.082(11) 0.062(10) 0.012(8) 0.011(9) -0.007(9)
C4 0.020(7) 0.034(8) 0.035(8) -0.005(7) 0.013(6) -0.004(6)
C41 0.032(9) 0.046(8) 0.040(8) -0.006(7) 0.019(7) -0.004(6)
C42 0.045(10) 0.039(9) 0.035(8) -0.013(7) -0.001(7) 0.006(8)
C43 0.058(11) 0.062(11) 0.041(9) -0.021(7) 0.007(7) -0.003(8)
C44 0.085(12) 0.051(9) 0.055(9) -0.029(7) 0.009(9) -0.002(10)
C45 0.040(11) 0.090(12) 0.055(10) -0.004(9) 0.002(8) -0.023(10)
C46 0.044(12) 0.091(13) 0.088(12) 0.009(10) -0.013(9) -0.011(10)
C47 0.040(9) 0.049(9) 0.036(8) -0.005(7) 0.009(7) -0.011(9)
C5 0.021(8) 0.047(9) 0.027(8) 0.005(7) 0.007(6) 0.001(6)
C51 0.040(9) 0.042(8) 0.038(8) 0.005(6) 0.004(6) 0.004(7)
C52 0.037(9) 0.031(8) 0.034(9) -0.003(7) 0.002(7) 0.009(6)
C53 0.072(13) 0.050(9) 0.047(10) 0.015(8) 0.025(9) -0.001(8)
C54 0.058(12) 0.081(12) 0.073(12) 0.005(10) -0.019(11) -0.017(10)
C55 0.034(11) 0.076(12) 0.101(15) 0.000(11) 0.002(11) 0.002(9)
C56 0.077(14) 0.099(12) 0.055(11) -0.001(10) 0.024(10) 0.027(10)
C57 0.061(11) 0.059(9) 0.043(9) 0.005(8) -0.004(9) 0.004(8)
C6 0.023(8) 0.027(8) 0.053(9) 0.000(8) 0.008(6) 0.002(6)
C61 0.044(10) 0.045(9) 0.051(9) 0.006(7) 0.031(7) -0.001(7)
C62 0.056(12) 0.033(8) 0.027(8) -0.002(7) 0.009(8) 0.012(8)
C63 0.042(9) 0.070(10) 0.063(11) -0.017(8) 0.022(8) -0.017(8)
C64 0.077(13) 0.074(12) 0.081(12) 0.031(9) 0.024(11) 0.002(11)
C65 0.067(14) 0.037(9) 0.108(15) -0.001(10) 0.064(11) 0.002(9)
C66 0.043(10) 0.053(10) 0.088(12) -0.010(9) 0.022(9) -0.016(8)
C67 0.050(10) 0.024(8) 0.050(9) -0.003(7) 0.003(9) 0.004(7)
C7 0.046(8) 0.036(9) 0.019(8) 0.006(7) 0.002(6) -0.005(6)
C71 0.038(9) 0.059(8) 0.028(7) -0.003(7) 0.006(6) -0.009(7)
C72 0.032(9) 0.048(9) 0.031(8) -0.004(7) 0.011(7) -0.026(8)
C73 0.043(11) 0.068(12) 0.088(12) -0.024(9) -0.004(9) -0.006(9)
C74 0.068(12) 0.046(10) 0.135(15) -0.037(10) -0.011(12) 0.002(10)
C75 0.072(14) 0.092(14) 0.055(10) 0.008(10) -0.006(9) -0.051(12)
C76 0.035(10) 0.062(11) 0.109(12) 0.007(10) 0.019(9) -0.002(8)
C77 0.032(9) 0.048(9) 0.117(13) -0.024(8) 0.003(9) -0.004(9)
C8 0.025(8) 0.026(8) 0.034(8) 0.008(7) -0.001(6) 0.002(6)
C81 0.032(9) 0.045(8) 0.035(8) 0.004(7) 0.018(6) 0.014(6)
C82 0.049(10) 0.012(7) 0.029(8) 0.002(6) 0.002(8) -0.005(6)
C83 0.066(12) 0.077(11) 0.040(10) 0.010(8) -0.003(8) 0.028(9)
C84 0.109(16) 0.097(12) 0.028(9) 0.043(9) -0.002(11) 0.003(11)
C85 0.077(14) 0.075(11) 0.067(12) 0.013(10) 0.003(11) -0.003(10)
C86 0.028(9) 0.066(10) 0.072(11) 0.001(9) 0.005(8) 0.003(8)
C87 0.043(10) 0.086(11) 0.045(9) -0.015(8) -0.003(8) 0.018(8)
C9 0.010(7) 0.039(8) 0.030(8) -0.026(7) 0.006(6) -0.014(6)
C91 0.032(8) 0.054(9) 0.055(9) 0.008(7) 0.020(7) 0.007(7)
C92 0.061(11) 0.025(8) 0.029(8) 0.011(6) -0.009(7) -0.019(7)
C93 0.056(10) 0.036(9) 0.072(10) 0.002(8) 0.027(8) 0.010(8)
C94 0.094(13) 0.042(10) 0.076(11) 0.024(8) 0.023(10) 0.021(10)
C95 0.099(15) 0.040(10) 0.080(12) -0.001(9) 0.007(10) 0.021(10)
C96 0.053(12) 0.082(11) 0.091(12) 0.011(10) 0.037(9) 0.009(9)
C97 0.048(10) 0.034(8) 0.075(10) 0.010(7) 0.018(8) 0.012(8)
C10 0.027(8) 0.044(9) 0.034(8) 0.001(7) 0.010(6) -0.003(6)
C101 0.048(8) 0.040(8) 0.042(9) 0.011(7) 0.016(7) 0.013(7)
C102 0.048(10) 0.040(9) 0.041(9) 0.014(8) 0.020(8) 0.021(8)
C103 0.038(9) 0.066(10) 0.048(10) 0.009(8) 0.013(8) -0.008(8)
C104 0.118(15) 0.083(12) 0.022(9) -0.018(8) -0.010(10) 0.011(12)
C105 0.080(14) 0.106(14) 0.058(12) 0.017(10) 0.043(11) 0.002(11)
C106 0.045(10) 0.091(12) 0.061(11) -0.007(9) 0.016(9) 0.012(9)
C107 0.042(9) 0.058(9) 0.058(9) -0.005(7) 0.037(8) 0.008(8)
C120 0.051(10) 0.062(12) 0.097(14) -0.006(11) 0.024(10) 0.033(9)
C121 0.075(12) 0.125(16) 0.083(13) 0.009(12) -0.004(10) 0.056(12)
C122 0.167(19) 0.105(14) 0.101(15) -0.074(12) -0.067(13) 0.049(14)
C123 0.148(17) 0.036(10) 0.079(13) -0.032(9) -0.048(11) 0.013(10)
C124 0.115(14) 0.075(12) 0.039(9) 0.014(10) -0.030(9) 0.001(11)
C125 0.165(18) 0.032(10) 0.083(13) -0.016(10) -0.041(12) 0.003(10)
C130 0.084(15) 0.096(14) 0.114(17) 0.010(13) 0.011(14) -0.033(11)
C131 0.134(20) 0.089(13) 0.044(12) 0.012(10) -0.003(12) 0.008(13)
C132 0.130(18) 0.050(10) 0.080(15) -0.005(9) 0.049(15) 0.013(12)
C133 0.071(14) 0.090(13) 0.094(16) 0.002(12) 0.019(13) 0.001(10)
C134 0.116(19) 0.065(11) 0.039(12) -0.008(9) 0.007(10) 0.002(11)
C135 0.109(17) 0.106(14) 0.072(14) -0.004(11) 0.047(16) 0.006(14)
C140 0.073(14) 0.102(19) 0.073(11) -0.009(10) 0.017(11) -0.029(14)
C141 0.160(24) 0.142(19) 0.059(12) 0.033(14) 0.024(14) 0.122(20)
C142 0.180(27) 0.083(17) 0.053(12) -0.004(12) 0.013(14) 0.029(18)
C143 0.150(20) 0.058(15) 0.055(11) -0.036(9) 0.023(12) -0.052(15)
C144 0.075(15) 0.103(17) 0.120(16) -0.012(16) 0.032(11) 0.033(14)
C145 0.167(26) 0.051(15) 0.081(13) -0.001(10) 0.032(15) 0.028(15)

loop_
_atom_site_label
_atom_site_type_symbol
_atom_site_fract_x
_atom_site_fract_y
_atom_site_fract_z
_atom_site_U_iso_or_equiv
_atom_site_thermal_displace_type
_atom_site_occupancy
_atom_site_calc_flag
_atom_site_refinement_flags
Li1 Li 0.5736(12) 0.2560(7) 0.1697(7) 0.026(4) Uani 1 d .
Li2 Li 0.2962(10) 0.2522(8) 0.1784(7) 0.041(5) Uani 1 d .
C1 C 0.4414(7) 0.2980(4) 0.2010(5) 0.030(3) Uani 1 d .
C11 C 0.4644(8) 0.3560(4) 0.2335(4) 0.044(3) Uani 1 d .
H11A H 0.5141(8) 0.3770(4) 0.2176(4) 0.053 Uiso 1 calc R
H11B H 0.4937(8) 0.3457(4) 0.2727(4) 0.053 Uiso 1 calc R
C12 C 0.3818(9) 0.3998(5) 0.2351(4) 0.029(3) Uani 1 d .
C13 C 0.3803(10) 0.4557(5) 0.2117(4) 0.050(4) Uani 1 d .
H13 H 0.4314(10) 0.4678(5) 0.1941(4) 0.059 Uiso 1 calc R
C14 C 0.3030(11) 0.4948(6) 0.2138(5) 0.061(4) Uani 1 d .
H14 H 0.3021(11) 0.5331(6) 0.1977(5) 0.074 Uiso 1 calc R
C15 C 0.2299(12) 0.4773(8) 0.2389(6) 0.073(5) Uani 1 d .
H15 H 0.1777(12) 0.5034(8) 0.2399(6) 0.088 Uiso 1 calc R
C16 C 0.2310(10) 0.4229(6) 0.2627(6) 0.066(5) Uani 1 d .
H16 H 0.1801(10) 0.4120(6) 0.2809(6) 0.079 Uiso 1 calc R
C17 C 0.3060(10) 0.3819(5) 0.2612(5) 0.047(4) Uani 1 d .
H17 H 0.3052(10) 0.3435(5) 0.2772(5) 0.056 Uiso 1 calc R
C2 C 0.4520(7) 0.2398(5) 0.2255(5) 0.039(3) Uani 1 d .
C21 C 0.4901(7) 0.2253(5) 0.2878(5) 0.037(3) Uani 1 d .
H21A H 0.5071(7) 0.1828(5) 0.2911(5) 0.045 Uiso 1 calc R
H21B H 0.5499(7) 0.2482(5) 0.3009(5) 0.045 Uiso 1 calc R
C22 C 0.4203(9) 0.2386(5) 0.3263(5) 0.036(3) Uani 1 d .
C23 C 0.4378(10) 0.2832(6) 0.3672(5) 0.059(4) Uani 1 d .
H23 H 0.4955(10) 0.3054(6) 0.3701(5) 0.070 Uiso 1 calc R
C24 C 0.3779(12) 0.2973(6) 0.4033(6) 0.072(5) Uani 1 d .
H24 H 0.3950(12) 0.3279(6) 0.4302(6) 0.086 Uiso 1 calc R
C25 C 0.2927(12) 0.2667(7) 0.4004(6) 0.069(5) Uani 1 d .
H25 H 0.2498(12) 0.2765(7) 0.4245(6) 0.083 Uiso 1 calc R
C26 C 0.2706(9) 0.2210(7) 0.3610(6) 0.074(5) Uani 1 d .
H26 H 0.2125(9) 0.1992(7) 0.3583(6) 0.089 Uiso 1 calc R
C27 C 0.3359(10) 0.2074(5) 0.3250(5) 0.049(3) Uani 1 d .
H27 H 0.3208(10) 0.1756(5) 0.2992(5) 0.058 Uiso 1 calc R
C3 C 0.4330(7) 0.1983(5) 0.1818(5) 0.034(3) Uani 1 d .
C31 C 0.4478(8) 0.1304(4) 0.1858(4) 0.044(3) Uani 1 d .
H31A H 0.5121(8) 0.1225(4) 0.2091(4) 0.053 Uiso 1 calc R
H31B H 0.4484(8) 0.1151(4) 0.1477(4) 0.053 Uiso 1 calc R
C32 C 0.3721(11) 0.0946(5) 0.2103(6) 0.041(3) Uani 1 d .
C33 C 0.3964(11) 0.0694(5) 0.2631(7) 0.063(4) Uani 1 d .
H33 H 0.4593(11) 0.0757(5) 0.2845(7) 0.076 Uiso 1 calc R
C34 C 0.3314(13) 0.0350(6) 0.2860(6) 0.067(5) Uani 1 d .
H34 H 0.3491(13) 0.0171(6) 0.3218(6) 0.080 Uiso 1 calc R
C35 C 0.2385(13) 0.0284(5) 0.2531(8) 0.064(5) Uani 1 d .
H35 H 0.1921(13) 0.0062(5) 0.2678(8) 0.077 Uiso 1 calc R
C36 C 0.2120(11) 0.0531(6) 0.2000(7) 0.071(5) Uani 1 d .
H36 H 0.1490(11) 0.0477(6) 0.1785(7) 0.086 Uiso 1 calc R
C37 C 0.2809(11) 0.0861(6) 0.1793(5) 0.057(4) Uani 1 d .
H37 H 0.2643(11) 0.1030(6) 0.1430(5) 0.068 Uiso 1 calc R
C4 C 0.4105(7) 0.2291(5) 0.1293(5) 0.028(3) Uani 1 d .
C41 C 0.4001(7) 0.2037(4) 0.0704(4) 0.038(3) Uani 1 d .
H41A H 0.4072(7) 0.2365(4) 0.0446(4) 0.045 Uiso 1 calc R
H41B H 0.4541(7) 0.1759(4) 0.0702(4) 0.045 Uiso 1 calc R
C42 C 0.3078(10) 0.1719(5) 0.0474(4) 0.041(3) Uani 1 d .
C43 C 0.3082(9) 0.1101(6) 0.0351(4) 0.054(4) Uani 1 d .
H43 H 0.3675(9) 0.0892(6) 0.0438(4) 0.065 Uiso 1 calc R
C44 C 0.2260(12) 0.0792(5) 0.0111(5) 0.064(4) Uani 1 d .
H44 H 0.2291(12) 0.0384(5) 0.0022(5) 0.077 Uiso 1 calc R
C45 C 0.1372(10) 0.1100(7) 0.0001(5) 0.062(4) Uani 1 d .
H45 H 0.0794(10) 0.0896(7) -0.0153(5) 0.075 Uiso 1 calc R
C46 C 0.1345(10) 0.1693(7) 0.0118(6) 0.078(5) Uani 1 d .
H46 H 0.0755(10) 0.1905(7) 0.0035(6) 0.093 Uiso 1 calc R
C47 C 0.2189(10) 0.1977(5) 0.0359(4) 0.042(3) Uani 1 d .
H47 H 0.2148(10) 0.2383(5) 0.0452(4) 0.050 Uiso 1 calc R
C5 C 0.4187(7) 0.2915(5) 0.1417(5) 0.031(3) Uani 1 d .
C51 C 0.4095(8) 0.3422(4) 0.0994(4) 0.040(3) Uani 1 d .
H51A H 0.4502(8) 0.3329(4) 0.0718(4) 0.048 Uiso 1 calc R
H51B H 0.4358(8) 0.3785(4) 0.1196(4) 0.048 Uiso 1 calc R
C52 C 0.3049(9) 0.3560(4) 0.0666(5) 0.035(3) Uani 1 d .
C53 C 0.2842(11) 0.3553(5) 0.0093(5) 0.054(4) Uani 1 d .
H53 H 0.3328(11) 0.3455(5) -0.0111(5) 0.065 Uiso 1 calc R
C54 C 0.1897(13) 0.3694(6) -0.0195(6) 0.075(5) Uani 1 d .
H54 H 0.1744(13) 0.3681(6) -0.0593(6) 0.090 Uiso 1 calc R
C55 C 0.1217(11) 0.3846(6) 0.0097(8) 0.072(5) Uani 1 d .
H55 H 0.0590(11) 0.3948(6) -0.0098(8) 0.086 Uiso 1 calc R
C56 C 0.1417(11) 0.3856(6) 0.0671(7) 0.076(5) Uani 1 d .
H56 H 0.0928(11) 0.3964(6) 0.0869(7) 0.091 Uiso 1 calc R
C57 C 0.2326(11) 0.3710(5) 0.0966(5) 0.056(4) Uani 1 d .
H57 H 0.2460(11) 0.3711(5) 0.1364(5) 0.067 Uiso 1 calc R
C6 C 0.6963(7) 0.3080(5) 0.1618(5) 0.034(3) Uani 1 d .
C61 C 0.6847(8) 0.3733(5) 0.1560(5) 0.044(4) Uani 1 d .
H61A H 0.6779(8) 0.3896(5) 0.1928(5) 0.052 Uiso 1 calc R
H61B H 0.6236(8) 0.3813(5) 0.1294(5) 0.052 Uiso 1 calc R
C62 C 0.7655(10) 0.4076(5) 0.1359(5) 0.039(4) Uani 1 d .
C63 C 0.7467(9) 0.4390(6) 0.0855(6) 0.057(4) Uani 1 d .
H63 H 0.6828(9) 0.4390(6) 0.0644(6) 0.068 Uiso 1 calc R
C64 C 0.8171(13) 0.4705(6) 0.0645(6) 0.076(5) Uani 1 d .
H64 H 0.8006(13) 0.4915(6) 0.0301(6) 0.091 Uiso 1 calc R
C65 C 0.9086(12) 0.4707(5) 0.0937(7) 0.064(4) Uani 1 d .
H65 H 0.9574(12) 0.4909(5) 0.0793(7) 0.077 Uiso 1 calc R
C66 C 0.9316(9) 0.4411(6) 0.1452(6) 0.060(4) Uani 1 d .
H66 H 0.9953(9) 0.4426(6) 0.1666(6) 0.072 Uiso 1 calc R
C67 C 0.8604(10) 0.4094(5) 0.1649(5) 0.042(3) Uani 1 d .
H67 H 0.8774(10) 0.3883(5) 0.1992(5) 0.051 Uiso 1 calc R
C7 C 0.7179(8) 0.2745(5) 0.2118(4) 0.034(3) Uani 1 d .
C71 C 0.7372(7) 0.2986(5) 0.2703(4) 0.042(3) Uani 1 d .
H71A H 0.7235(7) 0.2665(5) 0.2953(4) 0.050 Uiso 1 calc R
H71B H 0.6892(7) 0.3302(5) 0.2717(4) 0.050 Uiso 1 calc R
C72 C 0.8356(9) 0.3238(6) 0.2960(4) 0.036(3) Uani 1 d .
C73 C 0.8472(11) 0.3797(6) 0.3169(6) 0.069(5) Uani 1 d .
H73 H 0.7923(11) 0.4044(6) 0.3147(6) 0.083 Uiso 1 calc R
C74 C 0.9369(13) 0.4017(6) 0.3411(6) 0.087(5) Uani 1 d .
H74 H 0.9427(13) 0.4420(6) 0.3521(6) 0.105 Uiso 1 calc R
C75 C 1.0186(12) 0.3662(8) 0.3499(5) 0.076(5) Uani 1 d .
H75 H 1.0795(12) 0.3798(8) 0.3693(5) 0.091 Uiso 1 calc R
C76 C 1.0049(10) 0.3107(6) 0.3285(6) 0.068(4) Uani 1 d .
H76 H 1.0592(10) 0.2852(6) 0.3331(6) 0.082 Uiso 1 calc R
C77 C 0.9178(10) 0.2886(6) 0.3005(5) 0.067(4) Uani 1 d .
H77 H 0.9138(10) 0.2500(6) 0.2846(5) 0.081 Uiso 1 calc R
C8 C 0.7158(7) 0.2130(5) 0.1977(5) 0.029(3) Uani 1 d .
C81 C 0.7242(8) 0.1602(4) 0.2372(4) 0.035(3) Uani 1 d .
H81A H 0.6833(8) 0.1680(4) 0.2651(4) 0.042 Uiso 1 calc R
H81B H 0.6971(8) 0.1252(4) 0.2152(4) 0.042 Uiso 1 calc R
C82 C 0.8236(9) 0.1445(4) 0.2685(5) 0.031(3) Uani 1 d .
C83 C 0.8464(11) 0.1379(6) 0.3275(6) 0.063(4) Uani 1 d .
H83 H 0.7990(11) 0.1466(6) 0.3490(6) 0.076 Uiso 1 calc R
C84 C 0.9364(14) 0.1190(6) 0.3543(5) 0.080(5) Uani 1 d .
H84 H 0.9488(14) 0.1129(6) 0.3937(5) 0.096 Uiso 1 calc R
C85 C 1.0090(12) 0.1088(6) 0.3246(7) 0.074(5) Uani 1 d .
H85 H 1.0711(12) 0.0964(6) 0.3433(7) 0.089 Uiso 1 calc R
C86 C 0.9891(9) 0.1168(5) 0.2676(6) 0.056(4) Uani 1 d .
H86 H 1.0386(9) 0.1106(5) 0.2469(6) 0.068 Uiso 1 calc R
C87 C 0.8975(9) 0.1341(5) 0.2392(5) 0.059(4) Uani 1 d .
H87 H 0.8855(9) 0.1389(5) 0.1997(5) 0.071 Uiso 1 calc R
C9 C 0.6854(7) 0.2092(5) 0.1384(5) 0.026(3) Uani 1 d .
C91 C 0.6649(8) 0.1515(5) 0.1040(4) 0.045(3) Uani 1 d .
H91A H 0.6196(8) 0.1274(5) 0.1209(4) 0.054 Uiso 1 calc R
H91B H 0.6315(8) 0.1622(5) 0.0657(4) 0.054 Uiso 1 calc R
C92 C 0.7516(10) 0.1123(5) 0.0990(4) 0.041(3) Uani 1 d .
C93 C 0.7613(9) 0.0547(5) 0.1196(5) 0.053(4) Uani 1 d .
H93 H 0.7122(9) 0.0389(5) 0.1368(5) 0.064 Uiso 1 calc R
C94 C 0.8409(12) 0.0192(6) 0.1158(5) 0.070(5) Uani 1 d .
H94 H 0.8452(12) -0.0196(6) 0.1311(5) 0.084 Uiso 1 calc R
C95 C 0.9120(12) 0.0395(6) 0.0905(6) 0.074(5) Uani 1 d .
H95 H 0.9648(12) 0.0148(6) 0.0872(6) 0.089 Uiso 1 calc R
C96 C 0.9065(10) 0.0977(7) 0.0692(6) 0.072(4) Uani 1 d .
H96 H 0.9562(10) 0.1126(7) 0.0519(6) 0.087 Uiso 1 calc R
C97 C 0.8276(10) 0.1333(5) 0.0737(5) 0.052(4) Uani 1 d .
H97 H 0.8247(10) 0.1726(5) 0.0595(5) 0.062 Uiso 1 calc R
C10 C 0.6772(7) 0.2666(5) 0.1145(4) 0.034(3) Uani 1 d .
C101 C 0.6422(8) 0.2828(5) 0.0524(4) 0.042(3) Uani 1 d .
H10A H 0.6264(8) 0.3255(5) 0.0497(4) 0.051 Uiso 1 calc R
H10B H 0.5824(8) 0.2605(5) 0.0377(4) 0.051 Uiso 1 calc R
C102 C 0.7164(10) 0.2694(5) 0.0155(5) 0.042(3) Uani 1 d .
C103 C 0.6891(8) 0.2296(6) -0.0291(6) 0.050(4) Uani 1 d .
H103 H 0.6287(8) 0.2099(6) -0.0350(6) 0.060 Uiso 1 calc R
C104 C 0.7563(13) 0.2198(6) -0.0654(5) 0.078(5) Uani 1 d .
H104 H 0.7394(13) 0.1945(6) -0.0970(5) 0.093 Uiso 1 calc R
C105 C 0.8450(12) 0.2470(7) -0.0546(7) 0.078(5) Uani 1 d .
H105 H 0.8906(12) 0.2389(7) -0.0775(7) 0.093 Uiso 1 calc R
C106 C 0.8670(9) 0.2853(6) -0.0114(6) 0.065(4) Uani 1 d .
H106 H 0.9278(9) 0.3045(6) -0.0050(6) 0.078 Uiso 1 calc R
C107 C 0.8044(10) 0.2976(5) 0.0235(5) 0.049(4) Uani 1 d .
H107 H 0.8217(10) 0.3253(5) 0.0532(5) 0.059 Uiso 1 calc R
C120 C 0.1438(10) 0.2109(7) 0.2016(7) 0.069(5) Uani 1 d .
H120 H 0.1859(10) 0.1824(7) 0.2222(7) 0.083 Uiso 1 calc R
C121 C 0.1379(11) 0.2637(8) 0.2208(6) 0.097(6) Uani 1 d .
H121 H 0.1802(11) 0.2750(8) 0.2544(6) 0.116 Uiso 1 calc R
C122 C 0.0725(13) 0.3040(7) 0.1941(7) 0.137(8) Uani 1 d .
H122 H 0.0693(13) 0.3421(7) 0.2101(7) 0.165 Uiso 1 calc R
C123 C 0.0122(12) 0.2905(6) 0.1452(6) 0.097(6) Uani 1 d .
H123 H -0.0352(12) 0.3177(6) 0.1274(6) 0.117 Uiso 1 calc R
C124 C 0.0224(10) 0.2361(7) 0.1225(5) 0.083(5) Uani 1 d .
H124 H -0.0159(10) 0.2257(7) 0.0873(5) 0.099 Uiso 1 calc R
C125 C 0.0876(12) 0.1968(6) 0.1506(7) 0.102(6) Uani 1 d .
H125 H 0.0943(12) 0.1591(6) 0.1345(7) 0.123 Uiso 1 calc R
C130 C 0.5287(13) -0.0443(7) 0.0799(10) 0.099(6) Uani 1 d .
H130 H 0.5920(13) -0.0402(7) 0.0728(10) 0.119 Uiso 1 calc R
C131 C 0.5107(16) -0.0340(7) 0.1328(7) 0.092(6) Uani 1 d .
H131 H 0.5613(16) -0.0218(7) 0.1622(7) 0.110 Uiso 1 calc R
C132 C 0.4192(18) -0.0415(6) 0.1427(8) 0.083(6) Uani 1 d .
H132 H 0.4056(18) -0.0360(6) 0.1791(8) 0.099 Uiso 1 calc R
C133 C 0.3487(13) -0.0569(7) 0.0987(10) 0.085(5) Uani 1 d .
H133 H 0.2850(13) -0.0607(7) 0.1050(10) 0.102 Uiso 1 calc R
C134 C 0.3636(16) -0.0669(6) 0.0469(7) 0.074(5) Uani 1 d .
H134 H 0.3115(16) -0.0783(6) 0.0179(7) 0.089 Uiso 1 calc R
C135 C 0.4514(18) -0.0610(7) 0.0362(7) 0.092(6) Uani 1 d .
H135 H 0.4626(18) -0.0680(7) -0.0005(7) 0.110 Uiso 1 calc R
C140 C 0.3727(17) 0.5183(9) 0.0714(6) 0.082(6) Uani 1 d .
H140 H 0.3344(17) 0.4835(9) 0.0690(6) 0.098 Uiso 1 calc R
C141 C 0.3310(17) 0.5734(12) 0.0804(7) 0.120(9) Uani 1 d .
H141 H 0.2660(17) 0.5769(12) 0.0847(7) 0.144 Uiso 1 calc R
C142 C 0.3938(21) 0.6239(10) 0.0826(7) 0.107(8) Uani 1 d .
H142 H 0.3698(21) 0.6625(10) 0.0868(7) 0.128 Uiso 1 calc R
C143 C 0.4901(20) 0.6161(9) 0.0784(6) 0.087(6) Uani 1 d .
H143 H 0.5339(20) 0.6483(9) 0.0824(6) 0.105 Uiso 1 calc R
C144 C 0.5176(14) 0.5611(12) 0.0687(7) 0.098(6) Uani 1 d .
H144 H 0.5816(14) 0.5561(12) 0.0631(7) 0.117 Uiso 1 calc R
C145 C 0.4645(21) 0.5137(9) 0.0662(7) 0.099(7) Uani 1 d .
H145 H 0.4910(21) 0.4760(9) 0.0608(7) 0.118 Uiso 1 calc R

loop_
_atom_type_symbol
_atom_type_description
_atom_type_scat_dispersion_real
_atom_type_scat_dispersion_imag
_atom_type_scat_source
C C .0033 .0016 'International Tables Vol C Tables 4.2.6.8 and 6.1.1.4'
H H .0000 .0000 'International Tables Vol C Tables 4.2.6.8 and 6.1.1.4'
Li Li .0000 .0000 'International Tables Vol C Tables 4.2.6.8 and 6.1.1.4'

loop_
_geom_angle_atom_site_label_1
_geom_angle_atom_site_label_2
_geom_angle_atom_site_label_3
_geom_angle
C6 Li1 C7 38.6(5)
C6 Li1 C9 64.7(6)
C7 Li1 C9 64.4(6)
C6 Li1 C10 39.7(4)
C7 Li1 C10 65.2(6)
C9 Li1 C10 38.0(4)
C6 Li1 C8 64.1(6)
C7 Li1 C8 38.2(4)
C9 Li1 C8 38.0(5)
C10 Li1 C8 63.9(6)
C6 Li1 C5 121.6(8)
C7 Li1 C5 146.7(9)
C9 Li1 C5 141.6(10)
C10 Li1 C5 119.5(8)
C8 Li1 C5 174.2(9)
C6 Li1 C1 121.3(8)
C7 Li1 C1 120.8(9)
C9 Li1 C1 173.9(10)
C10 Li1 C1 145.6(9)
C8 Li1 C1 144.0(9)
C5 Li1 C1 35.5(4)
C6 Li1 C4 146.6(9)
C7 Li1 C4 174.8(9)
C9 Li1 C4 116.3(8)
C10 Li1 C4 118.8(8)
C8 Li1 C4 139.1(9)
C5 Li1 C4 35.6(4)
C1 Li1 C4 58.2(5)
C6 Li1 C2 144.5(9)
C7 Li1 C2 118.6(8)
C9 Li1 C2 140.8(9)
C10 Li1 C2 175.7(10)
C8 Li1 C2 117.7(8)
C5 Li1 C2 58.6(5)
C1 Li1 C2 35.1(4)
C4 Li1 C2 57.2(5)
C6 Li1 C3 178.0(10)
C7 Li1 C3 140.4(9)
C9 Li1 C3 116.9(8)
C10 Li1 C3 142.3(9)
C8 Li1 C3 116.2(8)
C5 Li1 C3 58.1(5)
C1 Li1 C3 57.2(5)
C4 Li1 C3 34.4(4)
C2 Li1 C3 33.5(4)
C4 Li2 C1 61.6(5)
C4 Li2 C3 36.9(4)
C1 Li2 C3 60.7(5)
C4 Li2 C5 37.1(4)
C1 Li2 C5 36.4(4)
C3 Li2 C5 61.0(5)
C4 Li2 C2 61.0(5)
C1 Li2 C2 36.7(4)
C3 Li2 C2 35.7(4)
C5 Li2 C2 60.8(5)
C4 Li2 C120 140.3(9)
C1 Li2 C120 152.9(9)
C3 Li2 C120 123.7(8)
C5 Li2 C120 169.9(9)
C2 Li2 C120 128.7(8)
C5 C1 C2 108.0(10)
C5 C1 C11 126.5(10)
C2 C1 C11 125.0(10)
C5 C1 Li2 72.1(7)
C2 C1 Li2 72.5(7)
C11 C1 Li2 127.3(8)
C5 C1 Li1 70.5(7)
C2 C1 Li1 74.9(7)
C11 C1 Li1 114.2(8)
Li2 C1 Li1 118.5(7)
C1 C11 C12 118.6(9)
C13 C12 C17 119.8(11)
C13 C12 C11 121.8(12)
C17 C12 C11 118.4(11)
C12 C13 C14 120.2(12)
C15 C14 C13 119.8(14)
C16 C15 C14 120.6(15)
C15 C16 C17 121.9(13)
C12 C17 C16 117.7(11)
C3 C2 C1 107.9(9)
C3 C2 C21 125.6(11)
C1 C2 C21 126.0(11)
C3 C2 Li2 71.4(7)
C1 C2 Li2 70.7(7)
C21 C2 Li2 129.3(8)
C3 C2 Li1 74.2(7)
C1 C2 Li1 70.0(7)
C21 C2 Li1 115.7(8)
Li2 C2 Li1 115.0(7)
C22 C21 C2 114.9(9)
C27 C22 C23 114.4(13)
C27 C22 C21 123.4(11)
C23 C22 C21 122.2(12)
C24 C23 C22 125.1(14)
C23 C24 C25 119.6(15)
C24 C25 C26 118.7(13)
C25 C26 C27 119.5(13)
C22 C27 C26 122.6(12)
C2 C3 C4 109.1(9)
C2 C3 C31 127.6(11)
C4 C3 C31 122.7(11)
C2 C3 Li2 72.9(7)
C4 C3 Li2 70.7(7)
C31 C3 Li2 129.5(8)
C2 C3 Li1 72.3(7)
C4 C3 Li1 71.3(7)
C31 C3 Li1 115.6(8)
Li2 C3 Li1 114.7(7)
C3 C31 C32 116.4(9)
C37 C32 C33 119.1(13)
C37 C32 C31 120.5(13)
C33 C32 C31 120.4(14)
C32 C33 C34 122.3(14)
C33 C34 C35 116.6(13)
C36 C35 C34 122.5(14)
C35 C36 C37 118.0(14)
C32 C37 C36 121.6(13)
C3 C4 C5 107.0(10)
C3 C4 C41 128.2(10)
C5 C4 C41 123.6(10)
C3 C4 Li2 72.4(7)
C5 C4 Li2 72.5(7)
C41 C4 Li2 129.7(8)
C3 C4 Li1 74.3(7)
C5 C4 Li1 68.6(7)
C41 C4 Li1 112.8(8)
Li2 C4 Li1 117.2(8)
C42 C41 C4 116.5(9)
C47 C42 C43 114.6(12)
C47 C42 C41 124.9(11)
C43 C42 C41 120.4(12)
C44 C43 C42 122.9(12)
C43 C44 C45 118.4(12)
C46 C45 C44 120.0(13)
C45 C46 C47 119.0(14)
C42 C47 C46 125.0(13)
C1 C5 C4 107.8(10)
C1 C5 C51 125.3(10)
C4 C5 C51 126.8(10)
C1 C5 Li2 71.4(7)
C4 C5 Li2 70.4(7)
C51 C5 Li2 125.7(8)
C1 C5 Li1 74.0(7)
C4 C5 Li1 75.8(7)
C51 C5 Li1 114.2(8)
Li2 C5 Li1 120.0(7)
C5 C51 C52 116.0(9)
C53 C52 C57 119.9(11)
C53 C52 C51 120.5(12)
C57 C52 C51 119.6(11)
C52 C53 C54 119.5(13)
C55 C54 C53 119.9(15)
C54 C55 C56 121.0(15)
C55 C56 C57 120.6(14)
C56 C57 C52 119.1(12)
C7 C6 C10 108.0(9)
C7 C6 C61 127.9(11)
C10 C6 C61 123.8(11)
C7 C6 Li1 70.8(8)
C10 C6 Li1 72.1(8)
C61 C6 Li1 118.5(9)
C6 C61 C62 117.0(10)
C67 C62 C63 115.4(12)
C67 C62 C61 124.0(12)
C63 C62 C61 120.6(13)
C62 C63 C64 123.5(13)
C65 C64 C63 119.2(14)
C64 C65 C66 119.9(13)
C67 C66 C65 119.7(13)
C62 C67 C66 122.1(12)
C6 C7 C8 108.9(9)
C6 C7 C71 126.2(10)
C8 C7 C71 124.9(10)
C6 C7 Li1 70.6(7)
C8 C7 Li1 73.9(8)
C71 C7 Li1 120.3(9)
C7 C71 C72 120.5(9)
C73 C72 C77 117.6(12)
C73 C72 C71 122.3(13)
C77 C72 C71 120.0(12)
C72 C73 C74 121.7(14)
C73 C74 C75 121.8(14)
C76 C75 C74 114.9(14)
C75 C76 C77 124.8(14)
C76 C77 C72 118.8(12)
C9 C8 C7 106.8(9)
C9 C8 C81 124.3(10)
C7 C8 C81 127.9(10)
C9 C8 Li1 68.9(7)
C7 C8 Li1 67.9(7)
C81 C8 Li1 119.3(8)
C82 C81 C8 116.9(9)
C87 C82 C83 117.0(12)
C87 C82 C81 120.1(10)
C83 C82 C81 122.8(12)
C84 C83 C82 121.2(13)
C83 C84 C85 121.0(13)
C86 C85 C84 118.6(14)
C85 C86 C87 121.4(13)
C82 C87 C86 120.7(11)
C10 C9 C8 110.2(9)
C10 C9 C91 124.0(10)
C8 C9 C91 125.9(11)
C10 C9 Li1 72.0(7)
C8 C9 Li1 73.1(7)
C91 C9 Li1 122.0(8)
C92 C91 C9 117.4(9)
C93 C92 C97 116.0(13)
C93 C92 C91 122.3(12)
C97 C92 C91 121.7(10)
C92 C93 C94 122.4(13)
C95 C94 C93 120.9(13)
C94 C95 C96 119.3(15)
C97 C96 C95 119.6(13)
C96 C97 C92 121.8(12)
C9 C10 C6 105.9(9)
C9 C10 C101 127.2(10)
C6 C10 C101 126.4(10)
C9 C10 Li1 70.1(7)
C6 C10 Li1 68.3(7)
C101 C10 Li1 120.3(8)
C10 C101 C102 113.7(9)
C107 C102 C103 120.6(12)
C107 C102 C101 121.9(13)
C103 C102 C101 117.4(13)
C102 C103 C104 117.3(12)
C105 C104 C103 120.3(13)
C106 C105 C104 119.8(14)
C105 C106 C107 122.3(14)
C106 C107 C102 119.7(13)
C121 C120 C125 118.3(16)
C121 C120 Li2 81.8(12)
C125 C120 Li2 104.7(11)
C120 C121 C122 122.0(17)
C123 C122 C121 121.1(15)
C122 C123 C124 117.3(15)
C125 C124 C123 120.0(13)
C124 C125 C120 121.1(14)
C131 C130 C135 119.1(18)
C132 C131 C130 119.8(18)
C133 C132 C131 117.7(17)
C134 C133 C132 124.1(18)
C135 C134 C133 119.6(17)
C134 C135 C130 119.7(16)
C145 C140 C141 121.8(20)
C140 C141 C142 115.4(21)
C143 C142 C141 120.0(22)
C144 C143 C142 116.9(20)
C145 C144 C143 125.8(21)
C144 C145 C140 119.7(20)

loop_
_geom_bond_atom_site_label_1
_geom_bond_atom_site_label_2
_geom_bond_distance
Li1 C6 2.11(2)
Li1 C7 2.12(2)
Li1 C9 2.14(2)
Li1 C10 2.17(2)
Li1 C8 2.20(2)
Li1 C5 2.29(2)
Li1 C1 2.33(2)
Li1 C4 2.38(2)
Li1 C2 2.40(2)
Li1 C3 2.42(2)
Li2 C4 2.23(2)
Li2 C1 2.25(2)
Li2 C3 2.25(2)
Li2 C5 2.26(2)
Li2 C2 2.27(2)
Li2 C120 2.49(2)
C1 C5 1.410(13)
C1 C2 1.425(13)
C1 C11 1.515(12)
C11 C12 1.523(13)
C12 C13 1.369(13)
C12 C17 1.395(14)
C13 C14 1.403(15)
C14 C15 1.35(2)
C15 C16 1.34(2)
C16 C17 1.400(15)
C2 C3 1.389(13)
C2 C21 1.527(13)
C21 C22 1.503(13)
C22 C27 1.369(14)
C22 C23 1.390(14)
C23 C24 1.360(15)
C24 C25 1.37(2)
C25 C26 1.39(2)
C26 C27 1.412(14)
C3 C4 1.419(13)
C3 C31 1.535(13)
C31 C32 1.537(14)
C32 C37 1.36(2)
C32 C33 1.37(2)
C33 C34 1.39(2)
C34 C35 1.39(2)
C35 C36 1.38(2)
C36 C37 1.38(2)
C4 C5 1.428(12)
C4 C41 1.508(13)
C41 C42 1.486(13)
C42 C47 1.351(14)
C42 C43 1.414(14)
C43 C44 1.370(15)
C44 C45 1.40(2)
C45 C46 1.36(2)
C46 C47 1.368(15)
C5 C51 1.513(12)
C51 C52 1.554(13)
C52 C53 1.355(13)
C52 C57 1.395(14)
C53 C54 1.41(2)
C54 C55 1.34(2)
C55 C56 1.36(2)
C56 C57 1.370(15)
C6 C7 1.400(13)
C6 C10 1.453(13)
C6 C61 1.473(13)
C61 C62 1.523(14)
C62 C67 1.376(14)
C62 C63 1.384(14)
C63 C64 1.39(2)
C64 C65 1.34(2)
C65 C66 1.39(2)
C66 C67 1.383(14)
C7 C8 1.415(12)
C7 C71 1.484(12)
C71 C72 1.507(13)
C72 C73 1.345(14)
C72 C77 1.383(14)
C73 C74 1.37(2)
C74 C75 1.38(2)
C75 C76 1.34(2)
C76 C77 1.366(15)
C8 C9 1.412(13)
C8 C81 1.508(12)
C81 C82 1.490(13)
C82 C87 1.383(13)
C82 C83 1.402(14)
C83 C84 1.37(2)
C84 C85 1.37(2)
C85 C86 1.36(2)
C86 C87 1.386(14)
C9 C10 1.402(13)
C9 C91 1.529(13)
C91 C92 1.522(14)
C92 C93 1.378(13)
C92 C97 1.407(14)
C93 C94 1.387(15)
C94 C95 1.35(2)
C95 C96 1.395(14)
C96 C97 1.385(14)
C10 C101 1.523(13)
C101 C102 1.525(13)
C102 C107 1.365(14)
C102 C103 1.389(14)
C103 C104 1.42(2)
C104 C105 1.36(2)
C105 C106 1.34(2)
C106 C107 1.357(14)
C120 C121 1.28(2)
C120 C125 1.36(2)
C121 C122 1.35(2)
C122 C123 1.34(2)
C123 C124 1.35(2)
C124 C125 1.35(2)
C130 C131 1.37(2)
C130 C135 1.40(2)
C131 C132 1.36(2)
C132 C133 1.34(2)
C133 C134 1.32(2)
C134 C135 1.31(2)
C140 C145 1.32(2)
C140 C141 1.40(2)
C141 C142 1.43(2)
C142 C143 1.38(2)
C143 C144 1.32(2)
C144 C145 1.29(2)
